data_7126276
loop_
_publ_author_name
'Yang, Yongsheng'
'Fang, Xiaoyu'
'Zhao, Si-Si'
'Bai, Fengyang'
'Zhao, Zhen'
'Wang, Ke-Zhi'
'Yan, Dongpeng'

_publ_section_title
;
 One-dimensional co-crystallized coordination polymers showing reversible
 mechanochromic luminescence: cation-anion interaction directed rapid
 self-recovery.
;
_journal_issue 39
_journal_name_full 'Chemical communications (Cambridge, England)'
_journal_page_first 5267
_journal_page_last 5270
_journal_paper_doi 10.1039/c9cc09806b
_journal_volume 56
_journal_year 2020
_chemical_formula_moiety 'C30 H22 Cd O6'
_chemical_formula_sum 'C30 H22 Cd O6'
_chemical_formula_weight 590.87
_space_group_crystal_system orthorhombic
_space_group_IT_number 60
_space_group_name_Hall '-P 2a 2n'
_space_group_name_H-M_alt 'P n c a'
_atom_sites_solution_hydrogens mixed
_audit_creation_method SHELXL-2014/7
_audit_update_record
;
2020-03-19 deposited with the CCDC.	2020-03-25 downloaded from the CCDC.
;
_cell_angle_alpha 90
_cell_angle_beta 90
_cell_angle_gamma 90
_cell_formula_units_Z 4
_cell_length_a 7.5033(3)
_cell_length_b 16.7674(7)
_cell_length_c 19.8262(9)
_cell_measurement_reflns_used 2394
_cell_measurement_temperature 293(2)
_cell_measurement_theta_max 28.1080
_cell_measurement_theta_min 3.6170
_cell_volume 2494.35(18)
_computing_cell_refinement CrysAlis
_computing_data_collection 'CrysAlis (Oxford Diffraction, 2006)'
_computing_data_reduction CrysAlis
_computing_molecular_graphics 'Olex2 (Dolomanov et al., 2009)'
_computing_publication_material 'Olex2 (Dolomanov et al., 2009)'
_computing_structure_refinement 'SHELXL-2014/7 (Sheldrick, 2014)'
_computing_structure_solution 'XS (Sheldrick, 2008)'
_diffrn_ambient_temperature 293(2)
_diffrn_measured_fraction_theta_full 0.998
_diffrn_measured_fraction_theta_max 0.998
_diffrn_measurement_device_type 'multiwire proportional'
_diffrn_measurement_method 'phi and omega scans'
_diffrn_radiation_type MoK\a
_diffrn_radiation_wavelength 0.71073
_diffrn_reflns_av_R_equivalents 0.0523
_diffrn_reflns_av_unetI/netI 0.0598
_diffrn_reflns_Laue_measured_fraction_full 0.998
_diffrn_reflns_Laue_measured_fraction_max 0.998
_diffrn_reflns_limit_h_max 9
_diffrn_reflns_limit_h_min -8
_diffrn_reflns_limit_k_max 17
_diffrn_reflns_limit_k_min -20
_diffrn_reflns_limit_l_max 24
_diffrn_reflns_limit_l_min -10
_diffrn_reflns_number 5691
_diffrn_reflns_point_group_measured_fraction_full 0.998
_diffrn_reflns_point_group_measured_fraction_max 0.998
_diffrn_reflns_theta_full 25.242
_diffrn_reflns_theta_max 26.371
_diffrn_reflns_theta_min 3.147
_diffrn_source 'Enhance (Mo) X-ray Source'
_diffrn_standards_decay_% none
_diffrn_standards_interval_count none
_diffrn_standards_interval_time none
_diffrn_standards_number none
_exptl_absorpt_coefficient_mu 0.919
_exptl_absorpt_correction_T_max 1.00000
_exptl_absorpt_correction_T_min 0.85897
_exptl_absorpt_correction_type multi-scan
_exptl_crystal_colour 'metallic light yellow'
_exptl_crystal_density_diffrn 1.573
_exptl_crystal_density_method 'not measured'
_exptl_crystal_description block
_exptl_crystal_F_000 1192
_exptl_crystal_size_max 0.330
_exptl_crystal_size_mid 0.120
_exptl_crystal_size_min 0.120
_refine_diff_density_max 1.069
_refine_diff_density_min -2.353
_refine_diff_density_rms 0.145
_refine_ls_extinction_method none
_refine_ls_goodness_of_fit_ref 1.196
_refine_ls_hydrogen_treatment constr
_refine_ls_matrix_type full
_refine_ls_number_parameters 316
_refine_ls_number_reflns 2552
_refine_ls_number_restraints 304
_refine_ls_restrained_S_all 1.133
_refine_ls_R_factor_all 0.0980
_refine_ls_R_factor_gt 0.0856
_refine_ls_shift/su_max 0.000
_refine_ls_shift/su_mean 0.000
_refine_ls_structure_factor_coef Fsqd
_refine_ls_weighting_details 'w=1/[\s^2^(Fo^2^)+37.9384P] where P=(Fo^2^+2Fc^2^)/3'
_refine_ls_weighting_scheme calc
_refine_ls_wR_factor_gt 0.1843
_refine_ls_wR_factor_ref 0.1898
_reflns_Friedel_coverage 0.000
_reflns_number_gt 2039
_reflns_number_total 2552
_reflns_threshold_expression 'I > 2\s(I)'
_cod_data_source_file c9cc09806b2.cif
_cod_data_source_block shelx
_cod_depositor_comments 'Adding full bibliography for 7126275--7126276.cif.'
_cod_database_code 7126276
_shelx_shelxl_version_number 2014/7
_shelx_space_group_comment
;
The symmetry employed for this shelxl refinement is uniquely defined
by the following loop, which should always be used as a source of
symmetry information in preference to the above space-group names.
They are only intended as comments.
;
_shelx_estimated_absorpt_t_min 0.751
_shelx_estimated_absorpt_t_max 0.898

loop_
_space_group_symop_operation_xyz
'x, y, z'
'-x+1/2, -y, z'
'x+1/2, -y+1/2, -z+1/2'
'-x, y+1/2, -z+1/2'
'-x, -y, -z'
'x-1/2, y, -z'
'-x-1/2, y-1/2, z-1/2'
'x, -y-1/2, z-1/2'

loop_
_atom_site_label
_atom_site_type_symbol
_atom_site_fract_x
_atom_site_fract_y
_atom_site_fract_z
_atom_site_U_iso_or_equiv
_atom_site_adp_type
_atom_site_occupancy
_atom_site_site_symmetry_order
_atom_site_calc_flag
_atom_site_refinement_flags_posn
_atom_site_refinement_flags_adp
_atom_site_refinement_flags_occupancy
_atom_site_disorder_assembly
_atom_site_disorder_group
Cd1 Cd 0.2500 0.5000 0.48087(4) 0.0316(3) Uani 1 2 d DS TU P A .
O1 O 0.5310(8) 0.5603(4) 0.4547(3) 0.0393(14) Uani 1 1 d . U . . .
O2B O 0.786(2) 0.6212(9) 0.4358(8) 0.034(2) Uani 0.447(12) 1 d . U P A 2
O3 O 0.1397(9) 0.5896(6) 0.4025(5) 0.070(3) Uani 1 1 d G U . . .
H3A H 0.0375 0.5888 0.3840 0.106 Uiso 1 1 d DG U . A .
H3B H 0.1992 0.6228 0.3791 0.106 Uiso 1 1 d DG U . A .
C1 C 0.621(8) 0.608(4) 0.423(2) 0.033(2) Uani 0.447(12) 1 d . U P A 2
C2 C 0.527(3) 0.6723(12) 0.3819(10) 0.037(2) Uani 0.553(12) 1 d . U P A 1
C3 C 0.486(2) 0.7467(12) 0.4095(12) 0.035(3) Uani 0.553(12) 1 d . U P A 1
C4 C 0.533(3) 0.7650(11) 0.4774(11) 0.046(4) Uani 0.553(12) 1 d . U P A 1
H4 H 0.5912 0.7272 0.5037 0.055 Uiso 0.553(12) 1 calc R U P A 1
C5 C 0.492(3) 0.8389(12) 0.5044(12) 0.058(5) Uani 0.553(12) 1 d . U P A 1
H5 H 0.5211 0.8507 0.5489 0.070 Uiso 0.553(12) 1 calc R U P A 1
C6 C 0.403(3) 0.8976(13) 0.4631(10) 0.057(5) Uani 0.553(12) 1 d . U P A 1
H6 H 0.3759 0.9475 0.4808 0.068 Uiso 0.553(12) 1 calc R U P A 1
C7 C 0.357(4) 0.8794(17) 0.3965(13) 0.055(6) Uani 0.553(12) 1 d . U P A 1
H7 H 0.3005 0.9175 0.3699 0.066 Uiso 0.553(12) 1 calc R U P A 1
C8 C 0.396(2) 0.8043(11) 0.3697(10) 0.041(3) Uani 0.553(12) 1 d . U P A 1
C9 C 0.354(3) 0.7842(12) 0.3039(11) 0.041(4) Uani 0.553(12) 1 d . U P A 1
H9 H 0.2940 0.8223 0.2785 0.049 Uiso 0.553(12) 1 calc R U P A 1
C10 C 0.392(2) 0.7140(13) 0.2733(10) 0.038(3) Uani 0.553(12) 1 d . U P A 1
C11 C 0.354(3) 0.6928(12) 0.2063(10) 0.048(4) Uani 0.553(12) 1 d . U P A 1
H11 H 0.3094 0.7316 0.1774 0.058 Uiso 0.553(12) 1 calc R U P A 1
C12 C 0.380(4) 0.6184(14) 0.1819(13) 0.051(6) Uani 0.553(12) 1 d . U P A 1
H12 H 0.3382 0.6060 0.1390 0.061 Uiso 0.553(12) 1 calc R U P A 1
C13 C 0.467(3) 0.5604(12) 0.2185(10) 0.051(4) Uani 0.553(12) 1 d . U P A 1
H13 H 0.4924 0.5104 0.2006 0.061 Uiso 0.553(12) 1 calc R U P A 1
C14 C 0.514(3) 0.5822(15) 0.2859(10) 0.042(4) Uani 0.553(12) 1 d . U P A 1
H14 H 0.5735 0.5444 0.3119 0.050 Uiso 0.553(12) 1 calc R U P A 1
C15 C 0.481(2) 0.6513(12) 0.3134(10) 0.036(3) Uani 0.553(12) 1 d . U P A 1
C21 C 0.469(3) 0.5094(15) 0.2267(11) 0.045(5) Uani 0.447(12) 1 d . U P A 2
H21 H 0.4917 0.4557 0.2186 0.054 Uiso 0.447(12) 1 calc R U P A 2
C20 C 0.387(3) 0.5563(14) 0.1769(12) 0.049(5) Uani 0.447(12) 1 d . U P A 2
H20 H 0.3496 0.5319 0.1372 0.059 Uiso 0.447(12) 1 calc R U P A 2
C19 C 0.358(4) 0.6432(17) 0.1851(15) 0.048(7) Uani 0.447(12) 1 d . U P A 2
H19 H 0.3195 0.6768 0.1507 0.057 Uiso 0.447(12) 1 calc R U P A 2
C18 C 0.397(3) 0.6688(14) 0.2509(11) 0.035(4) Uani 0.447(12) 1 d . U P A 2
CXE C 0.482(3) 0.6215(17) 0.3016(12) 0.032(4) Uani 0.447(12) 1 d . U P A 2
CXF C 0.516(3) 0.5421(15) 0.2860(12) 0.036(4) Uani 0.447(12) 1 d . U P A 2
HXF H 0.5732 0.5104 0.3178 0.043 Uiso 0.447(12) 1 calc R U P A 2
C16 C 0.352(3) 0.8635(13) 0.3455(12) 0.048(5) Uani 0.447(12) 1 d . U P A 2
H16 H 0.2971 0.8964 0.3139 0.057 Uiso 0.447(12) 1 calc R U P A 2
C25 C 0.398(3) 0.7818(14) 0.3289(14) 0.037(4) Uani 0.447(12) 1 d . U P A 2
C24 C 0.483(3) 0.7329(13) 0.3794(13) 0.034(4) Uani 0.447(12) 1 d . U P A 2
C23 C 0.529(3) 0.7700(14) 0.4399(14) 0.040(4) Uani 0.447(12) 1 d . U P A 2
H23 H 0.5932 0.7419 0.4722 0.048 Uiso 0.447(12) 1 calc R U P A 2
C22 C 0.480(3) 0.8479(14) 0.4525(13) 0.049(5) Uani 0.447(12) 1 d . U P A 2
H22 H 0.5124 0.8708 0.4935 0.059 Uiso 0.447(12) 1 calc R U P A 2
C1A C 0.391(5) 0.891(2) 0.4091(16) 0.054(8) Uani 0.447(12) 1 d . U P A 2
H1A H 0.3521 0.9416 0.4216 0.064 Uiso 0.447(12) 1 calc R U P A 2
C17 C 0.357(3) 0.7526(17) 0.2665(13) 0.043(5) Uani 0.447(12) 1 d . U P A 2
H17 H 0.3041 0.7854 0.2344 0.051 Uiso 0.447(12) 1 calc R U P A 2
C1B C 0.527(3) 0.6550(14) 0.3640(12) 0.033(2) Uani 0.447(12) 1 d . U P A 2
O2A O 0.7851(16) 0.6001(7) 0.4140(6) 0.035(2) Uani 0.553(12) 1 d . U P A 1
C26 C 0.620(7) 0.605(3) 0.4150(18) 0.039(2) Uani 0.553(12) 1 d . U P A 1

loop_
_atom_site_aniso_label
_atom_site_aniso_U_11
_atom_site_aniso_U_22
_atom_site_aniso_U_33
_atom_site_aniso_U_23
_atom_site_aniso_U_13
_atom_site_aniso_U_12
Cd1 0.0247(4) 0.0382(5) 0.0319(5) 0.000 0.000 0.0084(4)
O1 0.0321(17) 0.042(2) 0.044(3) 0.013(2) -0.0001(15) 0.0026(15)
O2B 0.033(2) 0.035(2) 0.034(2) 0.0004(10) 0.0005(10) 0.0013(10)
O3 0.031(3) 0.099(5) 0.081(5) 0.054(5) -0.001(3) 0.006(3)
C1 0.033(2) 0.034(4) 0.033(4) 0.002(3) 0.0014(18) 0.0024(18)
C2 0.028(4) 0.041(3) 0.042(3) 0.014(3) 0.003(2) 0.001(2)
C3 0.024(6) 0.039(3) 0.040(4) 0.015(3) 0.004(3) 0.000(3)
C4 0.048(9) 0.046(4) 0.043(4) 0.012(3) -0.004(4) 0.008(4)
C5 0.074(12) 0.051(4) 0.049(5) 0.007(4) -0.013(5) 0.019(6)
C6 0.072(12) 0.049(4) 0.050(5) 0.007(4) -0.014(5) 0.017(5)
C7 0.069(15) 0.046(4) 0.049(5) 0.008(4) -0.013(6) 0.017(6)
C8 0.038(7) 0.041(3) 0.043(4) 0.013(3) -0.002(4) 0.005(4)
C9 0.041(8) 0.039(4) 0.043(4) 0.014(3) -0.003(4) 0.005(4)
C10 0.034(7) 0.039(4) 0.042(4) 0.014(3) 0.000(3) 0.002(4)
C11 0.058(10) 0.043(4) 0.044(4) 0.011(3) -0.007(4) 0.010(5)
C12 0.063(13) 0.044(5) 0.046(4) 0.010(4) -0.009(6) 0.011(6)
C13 0.062(10) 0.044(4) 0.046(4) 0.010(4) -0.008(5) 0.011(5)
C14 0.042(8) 0.040(4) 0.043(4) 0.013(3) -0.001(4) 0.005(4)
C15 0.028(8) 0.038(3) 0.041(3) 0.015(3) 0.003(3) 0.000(4)
C21 0.056(12) 0.038(5) 0.041(5) 0.000(4) -0.006(6) 0.005(5)
C20 0.066(13) 0.039(5) 0.044(5) -0.001(4) -0.011(6) 0.007(5)
C19 0.065(16) 0.039(5) 0.040(4) 0.000(3) -0.010(6) 0.008(6)
C18 0.032(8) 0.035(4) 0.037(3) 0.003(3) 0.000(4) 0.000(4)
CXE 0.026(9) 0.035(4) 0.035(3) 0.004(3) 0.004(4) -0.001(4)
CXF 0.033(9) 0.035(4) 0.038(4) 0.003(3) 0.002(5) 0.001(4)
C16 0.059(12) 0.037(4) 0.046(5) -0.002(3) -0.012(6) 0.011(5)
C25 0.037(10) 0.034(4) 0.039(4) 0.002(3) -0.002(5) 0.002(4)
C24 0.030(9) 0.034(3) 0.038(4) 0.003(3) 0.002(4) 0.001(4)
C23 0.043(10) 0.036(4) 0.040(4) 0.001(4) -0.004(5) 0.005(4)
C22 0.062(12) 0.039(4) 0.047(5) -0.003(4) -0.013(6) 0.013(5)
C1A 0.072(18) 0.041(5) 0.048(6) -0.005(4) -0.017(8) 0.017(8)
C17 0.050(11) 0.037(4) 0.041(4) 0.001(3) -0.007(5) 0.005(5)
C1B 0.029(4) 0.034(3) 0.035(3) 0.004(3) 0.002(2) 0.001(2)
O2A 0.032(2) 0.035(3) 0.036(3) 0.0002(19) -0.0009(15) 0.0017(15)
C26 0.032(2) 0.042(3) 0.044(4) 0.013(3) 0.0001(18) 0.0029(16)

loop_
_atom_type_symbol
_atom_type_description
_atom_type_scat_dispersion_real
_atom_type_scat_dispersion_imag
_atom_type_scat_source
C C 0.0035 0.0016 'International Tables Vol C Tables 4.2.6.8 and 6.1.1.4'
H H 0.0000 0.0000 'International Tables Vol C Tables 4.2.6.8 and 6.1.1.4'
Cd Cd -0.8053 1.2285 'International Tables Vol C Tables 4.2.6.8 and 6.1.1.4'
O O 0.0116 0.0061 'International Tables Vol C Tables 4.2.6.8 and 6.1.1.4'

loop_
_geom_angle_atom_site_label_1
_geom_angle_atom_site_label_2
_geom_angle_atom_site_label_3
_geom_angle
_geom_angle_site_symmetry_1
_geom_angle_site_symmetry_3
_geom_angle_publ_flag
O1 Cd1 O1 113.0(3) 5_666 6_556 ?
O1 Cd1 O3 80.4(3) 5_666 2_565 ?
O1 Cd1 O3 155.3(2) 6_556 2_565 ?
O1 Cd1 O3 155.3(2) 5_666 . ?
O1 Cd1 O3 80.4(3) 6_556 . ?
O3 Cd1 O3 95.7(5) 2_565 . ?
O1 Cd1 O1 124.1(3) 5_666 2_565 ?
O1 Cd1 O1 71.3(2) 6_556 2_565 ?
O3 Cd1 O1 84.0(2) 2_565 2_565 ?
O3 Cd1 O1 79.3(3) . 2_565 ?
O1 Cd1 O1 71.3(2) 5_666 . ?
O1 Cd1 O1 124.1(3) 6_556 . ?
O3 Cd1 O1 79.3(3) 2_565 . ?
O3 Cd1 O1 84.0(2) . . ?
O1 Cd1 O1 155.0(3) 2_565 . ?
C1 O1 Cd1 100(3) . 5_666 ?
C26 O1 Cd1 103(2) . 5_666 ?
C1 O1 Cd1 151(3) . . ?
C26 O1 Cd1 147(2) . . ?
Cd1 O1 Cd1 108.7(2) 5_666 . ?
C1 O2B Cd1 84(3) . 5_666 ?
Cd1 O3 H3A 126.9 . . ?
Cd1 O3 H3B 127.1 . . ?
H3A O3 H3B 104.4 . . ?
O1 C1 O2B 122(4) . . ?
O1 C1 C1B 118(4) . . ?
O2B C1 C1B 120(4) . . ?
C3 C2 C15 122.1(19) . . ?
C3 C2 C26 128(2) . . ?
C15 C2 C26 110(2) . . ?
C2 C3 C8 120(2) . . ?
C2 C3 C4 120.5(17) . . ?
C8 C3 C4 120(2) . . ?
C5 C4 C3 120.2(18) . . ?
C5 C4 H4 119.9 . . ?
C3 C4 H4 119.9 . . ?
C4 C5 C6 120(2) . . ?
C4 C5 H5 120.2 . . ?
C6 C5 H5 120.2 . . ?
C7 C6 C5 120(2) . . ?
C7 C6 H6 120.0 . . ?
C5 C6 H6 120.0 . . ?
C6 C7 C8 120(2) . . ?
C6 C7 H7 119.9 . . ?
C8 C7 H7 119.9 . . ?
C9 C8 C7 122.0(18) . . ?
C9 C8 C3 118(2) . . ?
C7 C8 C3 120(2) . . ?
C10 C9 C8 126(2) . . ?
C10 C9 H9 117.0 . . ?
C8 C9 H9 117.0 . . ?
C9 C10 C11 127(2) . . ?
C9 C10 C15 118.1(19) . . ?
C11 C10 C15 115(2) . . ?
C12 C11 C10 122.9(19) . . ?
C12 C11 H11 118.6 . . ?
C10 C11 H11 118.6 . . ?
C11 C12 C13 122(2) . . ?
C11 C12 H12 118.9 . . ?
C13 C12 H12 118.9 . . ?
C12 C13 C14 115(2) . . ?
C12 C13 H13 122.3 . . ?
C14 C13 H13 122.3 . . ?
C15 C14 C13 124.7(19) . . ?
C15 C14 H14 117.7 . . ?
C13 C14 H14 117.7 . . ?
C14 C15 C2 124.1(17) . . ?
C14 C15 C10 119.6(19) . . ?
C2 C15 C10 116.3(18) . . ?
CXF C21 C20 120(2) . . ?
CXF C21 H21 120.0 . . ?
C20 C21 H21 120.0 . . ?
C21 C20 C19 123(2) . . ?
C21 C20 H20 118.7 . . ?
C19 C20 H20 118.7 . . ?
C18 C19 C20 112(2) . . ?
C18 C19 H19 124.1 . . ?
C20 C19 H19 124.1 . . ?
C19 C18 CXE 125(2) . . ?
C19 C18 C17 117(2) . . ?
CXE C18 C17 118(2) . . ?
CXF CXE C1B 122(2) . . ?
CXF CXE C18 117(2) . . ?
C1B CXE C18 120(2) . . ?
C21 CXF CXE 123(2) . . ?
C21 CXF HXF 118.7 . . ?
CXE CXF HXF 118.7 . . ?
C1A C16 C25 118(2) . . ?
C1A C16 H16 120.8 . . ?
C25 C16 H16 120.8 . . ?
C17 C25 C24 122(2) . . ?
C17 C25 C16 119(2) . . ?
C24 C25 C16 119(2) . . ?
C1B C24 C23 123(2) . . ?
C1B C24 C25 119(2) . . ?
C23 C24 C25 117(2) . . ?
C22 C23 C24 121(2) . . ?
C22 C23 H23 119.6 . . ?
C24 C23 H23 119.6 . . ?
C1A C22 C23 123(3) . . ?
C1A C22 H22 118.7 . . ?
C23 C22 H22 118.7 . . ?
C22 C1A C16 122(3) . . ?
C22 C1A H1A 119.1 . . ?
C16 C1A H1A 119.1 . . ?
C25 C17 C18 119(2) . . ?
C25 C17 H17 120.5 . . ?
C18 C17 H17 120.5 . . ?
C24 C1B CXE 121(2) . . ?
C24 C1B C1 115(3) . . ?
CXE C1B C1 124(3) . . ?
O2A C26 O1 119(4) . . ?
O2A C26 C2 121(4) . . ?
O1 C26 C2 119(4) . . ?

loop_
_geom_bond_atom_site_label_1
_geom_bond_atom_site_label_2
_geom_bond_distance
_geom_bond_site_symmetry_2
_geom_bond_publ_flag
Cd1 O1 2.314(6) 5_666 ?
Cd1 O1 2.314(6) 6_556 ?
Cd1 O3 2.314(7) 2_565 ?
Cd1 O3 2.314(7) . ?
Cd1 O1 2.395(6) 2_565 ?
Cd1 O1 2.395(6) . ?
O1 C1 1.23(6) . ?
O1 C26 1.28(5) . ?
O1 Cd1 2.314(6) 5_666 ?
O2B C1 1.29(6) . ?
O2B Cd1 2.634(15) 5_666 ?
O3 H3A 0.8498 . ?
O3 H3B 0.8509 . ?
C1 C1B 1.57(6) . ?
C2 C3 1.40(3) . ?
C2 C15 1.45(3) . ?
C2 C26 1.47(5) . ?
C3 C8 1.42(2) . ?
C3 C4 1.42(3) . ?
C4 C5 1.39(3) . ?
C4 H4 0.9300 . ?
C5 C6 1.44(3) . ?
C5 H5 0.9300 . ?
C6 C7 1.40(3) . ?
C6 H6 0.9300 . ?
C7 C8 1.40(3) . ?
C7 H7 0.9300 . ?
C8 C9 1.38(3) . ?
C9 C10 1.35(3) . ?
C9 H9 0.9300 . ?
C10 C11 1.40(3) . ?
C10 C15 1.48(3) . ?
C11 C12 1.35(3) . ?
C11 H11 0.9300 . ?
C12 C13 1.38(3) . ?
C12 H12 0.9300 . ?
C13 C14 1.43(3) . ?
C13 H13 0.9300 . ?
C14 C15 1.31(3) . ?
C14 H14 0.9300 . ?
C21 CXF 1.34(3) . ?
C21 C20 1.41(3) . ?
C21 H21 0.9300 . ?
C20 C19 1.48(3) . ?
C20 H20 0.9300 . ?
C19 C18 1.40(4) . ?
C19 H19 0.9300 . ?
C18 CXE 1.43(3) . ?
C18 C17 1.47(3) . ?
CXE CXF 1.39(3) . ?
CXE C1B 1.40(3) . ?
CXF HXF 0.9300 . ?
C16 C1A 1.37(4) . ?
C16 C25 1.45(3) . ?
C16 H16 0.9300 . ?
C25 C17 1.37(3) . ?
C25 C24 1.44(3) . ?
C24 C1B 1.38(3) . ?
C24 C23 1.40(3) . ?
C23 C22 1.38(3) . ?
C23 H23 0.9300 . ?
C22 C1A 1.31(4) . ?
C22 H22 0.9300 . ?
C1A H1A 0.9300 . ?
C17 H17 0.9300 . ?
O2A C26 1.24(5) . ?

loop_
_geom_torsion_atom_site_label_1
_geom_torsion_atom_site_label_2
_geom_torsion_atom_site_label_3
_geom_torsion_atom_site_label_4
_geom_torsion
_geom_torsion_site_symmetry_1
_geom_torsion_site_symmetry_2
_geom_torsion_site_symmetry_3
_geom_torsion_site_symmetry_4
_geom_torsion_publ_flag
Cd1 O1 C1 O2B -9(5) 5_666 . . . ?
Cd1 O1 C1 O2B 172.6(12) . . . . ?
Cd1 O1 C1 C1B 172(3) 5_666 . . . ?
Cd1 O1 C1 C1B -7(8) . . . . ?
Cd1 O2B C1 O1 8(4) 5_666 . . . ?
Cd1 O2B C1 C1B -173(4) 5_666 . . . ?
C15 C2 C3 C8 0(3) . . . . ?
C26 C2 C3 C8 -180(3) . . . . ?
C15 C2 C3 C4 179.4(18) . . . . ?
C26 C2 C3 C4 0(4) . . . . ?
C2 C3 C4 C5 180(2) . . . . ?
C8 C3 C4 C5 -1(3) . . . . ?
C3 C4 C5 C6 -1(3) . . . . ?
C4 C5 C6 C7 1(4) . . . . ?
C5 C6 C7 C8 0(4) . . . . ?
C6 C7 C8 C9 -180(2) . . . . ?
C6 C7 C8 C3 -2(4) . . . . ?
C2 C3 C8 C9 -1(3) . . . . ?
C4 C3 C8 C9 179.7(17) . . . . ?
C2 C3 C8 C7 -179(2) . . . . ?
C4 C3 C8 C7 2(3) . . . . ?
C7 C8 C9 C10 178(2) . . . . ?
C3 C8 C9 C10 0(3) . . . . ?
C8 C9 C10 C11 -178(2) . . . . ?
C8 C9 C10 C15 2(3) . . . . ?
C9 C10 C11 C12 -173(2) . . . . ?
C15 C10 C11 C12 7(3) . . . . ?
C10 C11 C12 C13 -9(4) . . . . ?
C11 C12 C13 C14 5(4) . . . . ?
C12 C13 C14 C15 0(3) . . . . ?
C13 C14 C15 C2 179(2) . . . . ?
C13 C14 C15 C10 -2(3) . . . . ?
C3 C2 C15 C14 -179.0(19) . . . . ?
C26 C2 C15 C14 1(3) . . . . ?
C3 C2 C15 C10 2(3) . . . . ?
C26 C2 C15 C10 -178(2) . . . . ?
C9 C10 C15 C14 178.0(18) . . . . ?
C11 C10 C15 C14 -1(3) . . . . ?
C9 C10 C15 C2 -3(2) . . . . ?
C11 C10 C15 C2 177.7(17) . . . . ?
CXF C21 C20 C19 4(4) . . . . ?
C21 C20 C19 C18 -9(4) . . . . ?
C20 C19 C18 CXE 10(4) . . . . ?
C20 C19 C18 C17 -175(2) . . . . ?
C19 C18 CXE CXF -6(3) . . . . ?
C17 C18 CXE CXF 179(2) . . . . ?
C19 C18 CXE C1B 175(2) . . . . ?
C17 C18 CXE C1B -1(3) . . . . ?
C20 C21 CXF CXE 2(4) . . . . ?
C1B CXE CXF C21 179(2) . . . . ?
C18 CXE CXF C21 -1(3) . . . . ?
C1A C16 C25 C17 178(3) . . . . ?
C1A C16 C25 C24 0(4) . . . . ?
C17 C25 C24 C1B 2(3) . . . . ?
C16 C25 C24 C1B 180(2) . . . . ?
C17 C25 C24 C23 176(2) . . . . ?
C16 C25 C24 C23 -5(3) . . . . ?
C1B C24 C23 C22 -180(2) . . . . ?
C25 C24 C23 C22 6(3) . . . . ?
C24 C23 C22 C1A 0(5) . . . . ?
C23 C22 C1A C16 -6(6) . . . . ?
C25 C16 C1A C22 6(5) . . . . ?
C24 C25 C17 C18 1(3) . . . . ?
C16 C25 C17 C18 -177(2) . . . . ?
C19 C18 C17 C25 -177(2) . . . . ?
CXE C18 C17 C25 -2(3) . . . . ?
C23 C24 C1B CXE -178(2) . . . . ?
C25 C24 C1B CXE -4(3) . . . . ?
C23 C24 C1B C1 5(4) . . . . ?
C25 C24 C1B C1 179(3) . . . . ?
CXF CXE C1B C24 -176(2) . . . . ?
C18 CXE C1B C24 3(3) . . . . ?
CXF CXE C1B C1 0(4) . . . . ?
C18 CXE C1B C1 180(3) . . . . ?
O1 C1 C1B C24 103(4) . . . . ?
O2B C1 C1B C24 -77(5) . . . . ?
O1 C1 C1B CXE -74(5) . . . . ?
O2B C1 C1B CXE 106(4) . . . . ?
Cd1 O1 C26 O2A 8(4) 5_666 . . . ?
Cd1 O1 C26 O2A -159.3(15) . . . . ?
Cd1 O1 C26 C2 -160(3) 5_666 . . . ?
Cd1 O1 C26 C2 33(6) . . . . ?
C3 C2 C26 O2A -88(4) . . . . ?
C15 C2 C26 O2A 92(4) . . . . ?
C3 C2 C26 O1 80(4) . . . . ?
C15 C2 C26 O1 -100(3) . . . . ?
